data_1556742
loop_
_publ_author_name
'Lumpi, Daniel'
'Kautny, Paul'
'St\"oger, Berthold'
'Fr\"ohlich, Johannes'

_publ_section_title
;
 Crystal chemistry of layered structures formed by linear rigid
 silyl-capped molecules.
;
_journal_issue 'Pt 5'
_journal_name_full IUCrJ
_journal_page_first 584
_journal_page_last 600
_journal_paper_doi 10.1107/S2052252515011665
_journal_volume 2
_journal_year 2015
_chemical_formula_sum 'C22 H32 O2 S3 Si2'
_chemical_formula_weight 480.8
_space_group_IT_number 56
_space_group_name_Hall '-P 2ab 2ac'
_space_group_name_H-M_alt 'P c c n'
_symmetry_cell_setting orthorhombic
_symmetry_Int_Tables_number 56
_symmetry_space_group_name_Hall '-P 2ab 2ac'
_symmetry_space_group_name_H-M 'P c c n'
_cell_angle_alpha 90
_cell_angle_beta 90
_cell_angle_gamma 90
_cell_formula_units_Z 8
_cell_length_a 33.630(10)
_cell_length_b 8.271(2)
_cell_length_c 19.717(6)
_cell_measurement_temperature 100
_cell_volume 5484(3)
_diffrn_ambient_temperature 100
_diffrn_measured_fraction_theta_full 0.95
_diffrn_measured_fraction_theta_max 0.95
_diffrn_measurement_device 'four-circle diffractometer'
_diffrn_measurement_device_type 'Bruker KAPPA APEX II CCD'
_diffrn_measurement_method '\w- and \f-scans'
_diffrn_radiation_monochromator graphite
_diffrn_radiation_probe x-ray
_diffrn_radiation_source 'X-ray tube'
_diffrn_radiation_type 'Mo K\a'
_diffrn_radiation_wavelength 0.71073
_diffrn_reflns_av_R_equivalents 0.0792
_diffrn_reflns_av_sigmaI/netI 0.0584
_diffrn_reflns_limit_h_max 39
_diffrn_reflns_limit_h_min -39
_diffrn_reflns_limit_k_max 9
_diffrn_reflns_limit_k_min -9
_diffrn_reflns_limit_l_max 23
_diffrn_reflns_limit_l_min -22
_diffrn_reflns_number 48785
_diffrn_reflns_theta_full 25.09
_diffrn_reflns_theta_max 25.09
_diffrn_reflns_theta_min 1.21
_exptl_absorpt_coefficient_mu 0.373
_exptl_absorpt_correction_T_max 1.00
_exptl_absorpt_correction_T_min 0.80
_exptl_absorpt_correction_type multi-scan
_exptl_absorpt_process_details SADABS
_exptl_crystal_colour 'clear yellow'
_exptl_crystal_density_diffrn 1.1644
_exptl_crystal_description plate
_exptl_crystal_F_000 2048
_exptl_crystal_size_max 0.60
_exptl_crystal_size_mid 0.51
_exptl_crystal_size_min 0.01
_refine_diff_density_max 0.75
_refine_diff_density_min -0.74
_refine_ls_extinction_method none
_refine_ls_goodness_of_fit_gt 3.80
_refine_ls_goodness_of_fit_ref 3.22
_refine_ls_hydrogen_treatment constr
_refine_ls_number_constraints 128
_refine_ls_number_parameters 262
_refine_ls_number_reflns 4671
_refine_ls_number_restraints 0
_refine_ls_R_factor_all 0.1288
_refine_ls_R_factor_gt 0.0869
_refine_ls_shift/su_max 0.0333
_refine_ls_shift/su_mean 0.0024
_refine_ls_structure_factor_coef F
_refine_ls_weighting_details w=1/(\s^2^(F)+0.0001F^2^)
_refine_ls_weighting_scheme sigma
_refine_ls_wR_factor_gt 0.0816
_refine_ls_wR_factor_ref 0.0848
_reflns_number_gt 3185
_reflns_number_total 4671
_reflns_threshold_expression I>3\s(I)
_cod_data_source_file yc5004.cif
_cod_data_source_block DSEM2
_cod_depositor_comments
;
The following automatic conversions were performed:

data item '_diffrn_radiation_probe' value 'X-ray' was changed to
'x-ray' in accordance with the
/home/saulius/struct/COD-crude-data/automatic-downloads/DataCite-retrospective/IUCr/depositions/lib/dictionaries/cif_core.dic
dictionary named 'cif_core.dic' version 2.4.2 last updated on
2011-04-26.

Automatic conversion script
Id: cif_fix_values 7556 2019-12-06 15:28:31Z antanas 
;
_cod_original_sg_symbol_Hall '-P -2xac;-2ybc;-2zab'
_cod_database_code 1556742
_publcif_datablock.id {a2613522-21c0-4ad1-b1f4-e52d4ca08d07}

loop_
_symmetry_equiv_pos_site_id
_symmetry_equiv_pos_as_xyz
1 x,y,z
2 -x+1/2,-y+1/2,z
3 -x,y+1/2,-z+1/2
4 x+1/2,-y,-z+1/2
5 -x,-y,-z
6 x+1/2,y+1/2,-z
7 x,-y+1/2,z+1/2
8 -x+1/2,y,z+1/2

loop_
_atom_site_label
_atom_site_type_symbol
_atom_site_fract_x
_atom_site_fract_y
_atom_site_fract_z
_atom_site_adp_type
_atom_site_U_iso_or_equiv
_atom_site_symmetry_multiplicity
_atom_site_occupancy
_atom_site_calc_flag
S1 S 0.48577(4) 0.09321(15) 0.14925(7) Uani 0.0273(5) 8 1 d
S2 S 0.39846(4) 0.12563(17) 0.08590(7) Uani 0.0339(5) 8 1 d
S3 S 0.54950(4) 0.23657(16) 0.24996(7) Uani 0.0324(5) 8 1 d
Si1 Si 0.31451(5) -0.0096(2) -0.12916(9) Uani 0.0483(7) 8 1 d
Si2 Si 0.67503(5) 0.05745(19) 0.40475(8) Uani 0.0338(6) 8 1 d
O1 O 0.48893(10) -0.3104(4) 0.04701(16) Uani 0.0250(12) 8 1 d
O2 O 0.55614(10) -0.2785(4) 0.14069(17) Uani 0.0252(12) 8 1 d
C1 C 0.46915(15) -0.0466(6) 0.0899(2) Uani 0.0244(18) 8 1 d
C2 C 0.49443(15) -0.1789(6) 0.0886(3) Uani 0.0231(19) 8 1 d
C3 C 0.52739(15) -0.1644(6) 0.1323(3) Uani 0.0210(19) 8 1 d
C4 C 0.52700(14) -0.0247(6) 0.1699(3) Uani 0.0211(18) 8 1 d
C5 C 0.43223(15) -0.0187(6) 0.0531(3) Uani 0.0226(18) 8 1 d
C6 C 0.42494(15) -0.0889(6) -0.0068(3) Uani 0.029(2) 8 1 d
C7 C 0.38874(18) -0.0660(6) -0.0455(3) Uani 0.033(2) 8 1 d
C8 C 0.35965(17) -0.0468(7) -0.0796(3) Uani 0.041(2) 8 1 d
C9 C 0.55396(15) 0.0329(6) 0.2232(3) Uani 0.0253(18) 8 1 d
C10 C 0.58022(15) -0.0638(6) 0.2547(2) Uani 0.0252(18) 8 1 d
C11 C 0.60874(17) -0.0138(6) 0.3044(3) Uani 0.028(2) 8 1 d
C12 C 0.63440(17) 0.0188(6) 0.3452(3) Uani 0.030(2) 8 1 d
C13 C 0.31924(16) 0.1882(8) -0.1722(3) Uani 0.057(3) 8 1 d
C14 C 0.27160(19) -0.0042(10) -0.0700(3) Uani 0.081(3) 8 1 d
C15 C 0.3085(2) -0.1777(9) -0.1915(3) Uani 0.071(3) 8 1 d
C16 C 0.69045(17) 0.2734(6) 0.4004(3) Uani 0.043(2) 8 1 d
C17 C 0.6576(2) 0.0090(7) 0.4913(3) Uani 0.057(3) 8 1 d
C18 C 0.71605(17) -0.0785(7) 0.3798(3) Uani 0.053(2) 8 1 d
C19 C 0.38635(16) 0.0445(6) 0.1687(3) Uani 0.037(2) 8 1 d
C20 C 0.56987(18) 0.3393(6) 0.1773(3) Uani 0.041(2) 8 1 d
C21 C 0.47467(16) -0.4503(6) 0.0834(3) Uani 0.036(2) 8 1 d
C22 C 0.57674(17) -0.3269(6) 0.0804(3) Uani 0.038(2) 8 1 d
H6 H 0.444962 -0.158871 -0.025243 Uiso 0.0352 8 1 d
H131 H 0.29571 0.208815 -0.19842 Uiso 0.0687 8 1 d
H132 H 0.322489 0.271836 -0.138951 Uiso 0.0687 8 1 d
H133 H 0.341961 0.186495 -0.201697 Uiso 0.0687 8 1 d
H141 H 0.268806 -0.10753 -0.048402 Uiso 0.0977 8 1 d
H142 H 0.275989 0.077494 -0.036251 Uiso 0.0977 8 1 d
H143 H 0.247792 0.020379 -0.094857 Uiso 0.0977 8 1 d
H151 H 0.309192 -0.279434 -0.168071 Uiso 0.0856 8 1 d
H152 H 0.283513 -0.166428 -0.214506 Uiso 0.0856 8 1 d
H153 H 0.329762 -0.173744 -0.223974 Uiso 0.0856 8 1 d
H161 H 0.695035 0.302993 0.35394 Uiso 0.0514 8 1 d
H162 H 0.669803 0.340267 0.418941 Uiso 0.0514 8 1 d
H163 H 0.714449 0.28839 0.425965 Uiso 0.0514 8 1 d
H171 H 0.651302 -0.103932 0.494065 Uiso 0.0684 8 1 d
H172 H 0.678226 0.034117 0.523378 Uiso 0.0684 8 1 d
H173 H 0.634383 0.0718 0.501474 Uiso 0.0684 8 1 d
H181 H 0.707294 -0.188755 0.382646 Uiso 0.0635 8 1 d
H182 H 0.723928 -0.054939 0.334007 Uiso 0.0635 8 1 d
H183 H 0.738255 -0.062471 0.409602 Uiso 0.0635 8 1 d
H191 H 0.361686 0.089953 0.184054 Uiso 0.0448 8 1 d
H192 H 0.383856 -0.07095 0.165723 Uiso 0.0448 8 1 d
H193 H 0.407105 0.071353 0.200161 Uiso 0.0448 8 1 d
H201 H 0.567032 0.453949 0.183172 Uiso 0.0497 8 1 d
H202 H 0.597534 0.312722 0.172904 Uiso 0.0497 8 1 d
H203 H 0.5559 0.305982 0.137253 Uiso 0.0497 8 1 d
H211 H 0.477335 -0.544569 0.055337 Uiso 0.043 8 1 d
H212 H 0.490003 -0.464345 0.124056 Uiso 0.043 8 1 d
H213 H 0.447206 -0.435164 0.095017 Uiso 0.043 8 1 d
H221 H 0.597893 -0.399644 0.092121 Uiso 0.0456 8 1 d
H222 H 0.558545 -0.380215 0.050274 Uiso 0.0456 8 1 d
H223 H 0.587583 -0.233208 0.058386 Uiso 0.0456 8 1 d
H10 H 0.579831 -0.17635 0.242934 Uiso 0.0302 8 1 d

loop_
_atom_site_aniso_label
_atom_site_aniso_type_symbol
_atom_site_aniso_U_11
_atom_site_aniso_U_22
_atom_site_aniso_U_33
_atom_site_aniso_U_12
_atom_site_aniso_U_13
_atom_site_aniso_U_23
S1 S 0.0298(8) 0.0185(8) 0.0336(9) 0.0032(7) -0.0037(7) -0.0017(7)
S2 S 0.0384(9) 0.0304(9) 0.0330(10) 0.0111(7) -0.0003(8) 0.0023(8)
S3 S 0.0471(9) 0.0185(8) 0.0317(9) 0.0002(7) 0.0002(8) -0.0018(7)
Si1 Si 0.0301(10) 0.0838(14) 0.0309(11) 0.0011(10) -0.0020(8) 0.0117(11)
Si2 Si 0.0290(9) 0.0364(10) 0.0359(11) -0.0023(8) -0.0040(8) -0.0022(8)
O1 O 0.041(2) 0.017(2) 0.017(2) 0.0019(18) -0.0016(18) -0.0042(19)
O2 O 0.033(2) 0.016(2) 0.027(2) 0.0061(17) 0.0010(18) -0.0045(17)
C1 C 0.030(3) 0.026(3) 0.017(3) 0.001(3) 0.000(3) 0.000(3)
C2 C 0.030(3) 0.022(3) 0.018(3) -0.002(3) -0.001(3) -0.004(3)
C3 C 0.030(3) 0.012(3) 0.022(3) 0.002(3) 0.003(3) 0.000(3)
C4 C 0.023(3) 0.019(3) 0.021(3) 0.002(2) -0.001(2) 0.002(3)
C5 C 0.032(3) 0.016(3) 0.020(3) 0.004(3) 0.001(3) -0.007(3)
C6 C 0.030(3) 0.031(3) 0.027(4) 0.007(3) -0.002(3) 0.005(3)
C7 C 0.044(4) 0.034(4) 0.020(4) 0.003(3) 0.002(3) -0.006(3)
C8 C 0.029(4) 0.055(4) 0.039(4) 0.005(3) -0.003(3) -0.003(3)
C9 C 0.030(3) 0.019(3) 0.027(3) 0.001(3) -0.001(3) -0.001(3)
C10 C 0.036(3) 0.022(3) 0.018(3) -0.002(3) -0.002(3) -0.006(3)
C11 C 0.036(4) 0.021(3) 0.026(4) -0.002(3) 0.003(3) -0.003(3)
C12 C 0.033(3) 0.027(3) 0.031(4) -0.001(3) 0.000(3) 0.002(3)
C13 C 0.036(4) 0.089(5) 0.047(5) 0.017(4) -0.001(3) -0.001(4)
C14 C 0.044(4) 0.145(8) 0.056(5) 0.012(5) 0.009(4) 0.017(5)
C15 C 0.058(5) 0.101(6) 0.054(5) -0.027(5) -0.015(4) 0.011(4)
C16 C 0.033(4) 0.052(4) 0.043(4) -0.007(3) -0.004(3) 0.002(3)
C17 C 0.059(5) 0.059(4) 0.054(4) -0.019(4) -0.018(4) 0.003(4)
C18 C 0.047(4) 0.051(4) 0.061(5) 0.013(4) -0.014(4) -0.011(4)
C19 C 0.040(4) 0.035(4) 0.037(4) 0.002(3) 0.001(3) -0.006(3)
C20 C 0.059(4) 0.029(3) 0.036(4) -0.002(3) -0.003(3) -0.001(3)
C21 C 0.039(4) 0.039(4) 0.029(4) -0.012(3) 0.006(3) -0.011(3)
C22 C 0.039(4) 0.037(4) 0.038(4) 0.011(3) 0.006(3) 0.001(3)

loop_
_atom_type_symbol
_atom_type_scat_dispersion_real
_atom_type_scat_dispersion_imag
_atom_type_scat_source
C 0.0033 0.0016 'International Tables Vol C tables 4.2.6.8 and 6.1.1.1'
H 0.0000 0.0000 'International Tables Vol C tables 4.2.6.8 and 6.1.1.1'
O 0.0106 0.0060 'International Tables Vol C tables 4.2.6.8 and 6.1.1.1'
S 0.1246 0.1234 'International Tables Vol C tables 4.2.6.8 and 6.1.1.1'
Si 0.0817 0.0704 'International Tables Vol C tables 4.2.6.8 and 6.1.1.1'

loop_
_geom_angle_atom_site_label_1
_geom_angle_atom_site_label_2
_geom_angle_atom_site_label_3
_geom_angle
C1 S1 C4 92.3(2)
C8 Si1 C13 108.8(3)
C8 Si1 C14 108.3(3)
C8 Si1 C15 108.4(3)
C13 Si1 C14 109.4(3)
C13 Si1 C15 111.5(3)
C14 Si1 C15 110.5(3)
C12 Si2 C16 110.2(2)
C12 Si2 C17 108.6(3)
C12 Si2 C18 106.3(3)
C16 Si2 C17 109.9(3)
C16 Si2 C18 111.4(3)
C17 Si2 C18 110.5(3)
C2 O1 C21 112.5(4)
C3 O2 C22 115.9(4)
S1 C1 C2 109.9(4)
S1 C1 C5 120.2(4)
C2 C1 C5 129.8(5)
O1 C2 C1 123.5(4)
O1 C2 C3 122.5(4)
C1 C2 C3 113.9(5)
O2 C3 C2 125.0(4)
O2 C3 C4 121.7(4)
C2 C3 C4 113.2(4)
S1 C4 C3 110.7(4)
S1 C4 C9 118.5(4)
C3 C4 C9 130.8(5)
S2 C5 C1 118.2(4)
S2 C5 C6 119.8(4)
C1 C5 C6 121.8(5)
C5 C6 C7 124.2(5)
C5 C6 H6 117.92
C7 C6 H6 117.91
C6 C7 C8 177.6(6)
Si1 C8 C7 177.4(5)
S3 C9 C4 118.0(4)
S3 C9 C10 118.9(4)
C4 C9 C10 123.0(4)
C9 C10 C11 125.8(5)
C9 C10 H10 117.09
C11 C10 H10 117.1
C10 C11 C12 175.3(6)
Si2 C12 C11 176.4(5)
Si1 C13 H131 109.47
Si1 C13 H132 109.47
Si1 C13 H133 109.47
H131 C13 H132 109.47
H131 C13 H133 109.47
H132 C13 H133 109.47
Si1 C14 H141 109.47
Si1 C14 H142 109.47
Si1 C14 H143 109.47
H141 C14 H142 109.47
H141 C14 H143 109.47
H142 C14 H143 109.47
Si1 C15 H151 109.47
Si1 C15 H152 109.47
Si1 C15 H153 109.47
H151 C15 H152 109.47
H151 C15 H153 109.47
H152 C15 H153 109.47
Si2 C16 H161 109.47
Si2 C16 H162 109.47
Si2 C16 H163 109.47
H161 C16 H162 109.47
H161 C16 H163 109.47
H162 C16 H163 109.47
Si2 C17 H171 109.47
Si2 C17 H172 109.47
Si2 C17 H173 109.47
H171 C17 H172 109.47
H171 C17 H173 109.47
H172 C17 H173 109.47
Si2 C18 H181 109.47
Si2 C18 H182 109.47
Si2 C18 H183 109.47
H181 C18 H182 109.47
H181 C18 H183 109.47
H182 C18 H183 109.47
H191 C19 H192 109.47
H191 C19 H193 109.47
H192 C19 H193 109.47
H201 C20 H202 109.47
H201 C20 H203 109.47
H202 C20 H203 109.47
O1 C21 H211 109.47
O1 C21 H212 109.47
O1 C21 H213 109.47
H211 C21 H212 109.47
H211 C21 H213 109.47
H212 C21 H213 109.47
O2 C22 H221 109.47
O2 C22 H222 109.47
O2 C22 H223 109.47
H221 C22 H222 109.47
H221 C22 H223 109.47
H222 C22 H223 109.47

loop_
_geom_bond_atom_site_label_1
_geom_bond_atom_site_label_2
_geom_bond_distance
S1 C1 1.742(5)
S1 C4 1.747(5)
S2 C5 1.774(5)
S3 C9 1.777(5)
Si1 C8 1.835(6)
Si1 C13 1.855(7)
Si1 C14 1.860(7)
Si1 C15 1.870(7)
Si2 C12 1.834(6)
Si2 C16 1.867(6)
Si2 C17 1.852(6)
Si2 C18 1.852(6)
O1 C2 1.378(6)
O1 C21 1.447(6)
O2 C3 1.364(6)
O2 C22 1.435(6)
C1 C2 1.390(7)
C1 C5 1.460(7)
C2 C3 1.412(7)
C3 C4 1.375(7)
C4 C9 1.470(7)
C5 C6 1.341(7)
C6 C7 1.452(8)
C6 H6 0.96
C7 C8 1.200(8)
C9 C10 1.347(7)
C10 C11 1.435(7)
C10 H10 0.96
C11 C12 1.212(8)
C13 H131 0.96
C13 H132 0.96
C13 H133 0.96
C14 H141 0.96
C14 H142 0.96
C14 H143 0.96
C15 H151 0.96
C15 H152 0.96
C15 H153 0.96
C16 H161 0.96
C16 H162 0.96
C16 H163 0.96
C17 H171 0.96
C17 H172 0.96
C17 H173 0.96
C18 H181 0.96
C18 H182 0.96
C18 H183 0.96
C19 H191 0.96
C19 H192 0.96
C19 H193 0.96
C20 H201 0.96
C20 H202 0.96
C20 H203 0.96
C21 H211 0.96
C21 H212 0.96
C21 H213 0.96
C22 H221 0.96
C22 H222 0.96
C22 H223 0.96

loop_
_geom_hbond_atom_site_label_D
_geom_hbond_atom_site_label_H
_geom_hbond_atom_site_label_A
_geom_hbond_site_symmetry_A
_geom_hbond_distance_DH
_geom_hbond_distance_HA
_geom_hbond_distance_DA
_geom_hbond_angle_DHA
C6 H6 O1 . 0.96 2.41 3.026(6) 121.42
C20 H201 O2 1_565 0.96 2.40 3.283(6) 152.38
C22 H222 O1 . 0.96 2.42 3.035(7) 121.43
C10 H10 O2 . 0.96 2.33 2.983(6) 124.64

loop_
_geom_torsion_atom_site_label_1
_geom_torsion_atom_site_label_2
_geom_torsion_atom_site_label_3
_geom_torsion_atom_site_label_4
_geom_torsion
C6 C5 C1 S1 157.1(4)
C10 C9 C4 S1 162.7(4)
C6 C5 C9 C10 -51.4(7)
C16 Si2 C10 C9 -22.1(5)
C15 Si1 C6 C5 -160.8(4)
C10 C9 S3 C20 111.2(5)
C6 C5 S2 C19 124.7(4)
